data_1529011
loop_
_publ_author_name
'Wu, M.M.'
'Peng, J.'
'Cheng, Y.Z.'
'Yu, Z.X.'
'Wang, H.'
'Chen, D.F.'
'Hu, Z.B.'

_publ_section_title
;
 Structure and thermal expansion properties of solid solution Nd(2-x)
 Er(x) W3 O12 (0.0 <= x <= 0.6 and 1.5 <= x <= 2.0)
;
_journal_name_full 'Solid State Sciences'
_journal_page_first 665
_journal_page_last 670
_journal_volume 8
_journal_year 2006
_chemical_formula_sum 'Er0.4 Nd1.6 O12 W3'
_chemical_name_systematic '(Nd1.6 Er0.4) W3 O12'
_space_group_IT_number 15
_symmetry_space_group_name_Hall '-C 2yc'
_symmetry_space_group_name_H-M 'C 1 2/c 1'
_cell_angle_alpha 90
_cell_angle_beta 109.503
_cell_angle_gamma 90
_cell_formula_units_Z 4
_cell_length_a 7.711
_cell_length_b 11.537
_cell_length_c 11.476
_cell_volume 962.349
_citation_journal_id_ASTM SSSCFJ
_cod_data_source_file Wu_SSSCFJ_2006_1148.cif
_cod_data_source_block Er0.4Nd1.6O12W3
_cod_original_cell_volume 962.3491
_cod_database_code 1529011

loop_
_symmetry_equiv_pos_as_xyz
x,y,z
-x,y,-z+1/2
-x,-y,-z
x,-y,z-1/2
x+1/2,y+1/2,z
-x+1/2,y+1/2,-z+1/2
-x+1/2,-y+1/2,-z
x+1/2,-y+1/2,z-1/2

loop_
_atom_site_label
_atom_site_type_symbol
_atom_site_fract_x
_atom_site_fract_y
_atom_site_fract_z
_atom_site_occupancy
_atom_site_U_iso_or_equiv
O1 O-2 0.6146 0.2869 0.421 1 0.0
O2 O-2 0.0732 0.2993 0.4611 1 0.0
W1 W+6 0.1578 0.3552 0.0512 1 0.0
Nd1 Nd+3 0.3234 0.3738 0.4068 0.8 0.0
O6 O-2 0.5112 0.5428 0.3908 1 0.0
Er2 Er+3 0.3234 0.3738 0.4068 0.2 0.0
W2 W+6 0.5 0.6202 0.25 1 0.0
O5 O-2 0.1395 0.5353 0.4416 1 0.0
O3 O-2 0.2231 0.4298 0.1961 1 0.0
O4 O-2 0.1966 0.2067 0.2801 1 0.0
